data_7708940
loop_
_publ_author_name
'Kosaka, Wataru'
'Watanabe, Yudai'
'Aliyah, Kinanti Hantiyana'
'Miyasaka, Hitoshi'

_publ_section_title
;
 Role of intramolecular hydrogen bonding in the redox chemistry of
 hydroxybenzoate-bridged paddlewheel diruthenium(II,II) complexes.
;
_journal_issue 1
_journal_name_full 'Dalton transactions (Cambridge, England : 2003)'
_journal_page_first 85
_journal_page_last 94
_journal_paper_doi 10.1039/d1dt03791a
_journal_volume 51
_journal_year 2021
_chemical_formula_moiety 'C40 H32 F12 O14 Ru2, 4(C4 H8 O)'
_chemical_formula_sum 'C56 H64 F12 O18 Ru2'
_chemical_formula_weight 1455.21
_space_group_crystal_system monoclinic
_space_group_IT_number 14
_space_group_name_Hall '-P 2yn'
_space_group_name_H-M_alt 'P 1 21/n 1'
_atom_sites_solution_hydrogens geom
_atom_sites_solution_primary dual
_audit_creation_date 2020-07-03
_audit_creation_method
;
Olex2 1.3
(compiled Nov 21 2019 18:26:39 for OlexSys, GUI svn.r6003)
;
_audit_update_record
;
2021-11-09 deposited with the CCDC.	2021-11-25 downloaded from the CCDC.
;
_cell_angle_alpha 90
_cell_angle_beta 111.700(4)
_cell_angle_gamma 90
_cell_formula_units_Z 2
_cell_length_a 18.1637(6)
_cell_length_b 8.5969(3)
_cell_length_c 20.5738(7)
_cell_measurement_reflns_used 15614
_cell_measurement_temperature 93
_cell_measurement_theta_max 31.0590
_cell_measurement_theta_min 1.8770
_cell_volume 2984.96(19)
_computing_cell_refinement 'CrysAlisPro 1.171.39.46 (Rigaku OD, 2018)'
_computing_data_collection 'CrysAlisPro 1.171.39.46 (Rigaku OD, 2018)'
_computing_data_reduction 'CrysAlisPro 1.171.39.46 (Rigaku OD, 2018)'
_computing_molecular_graphics 'Olex2 1.3 (Dolomanov et al., 2009)'
_computing_publication_material 'Olex2 1.3 (Dolomanov et al., 2009)'
_computing_structure_refinement 'SHELXL 2014/7 (Sheldrick, 2015)'
_computing_structure_solution 'SHELXT 2014/5 (Sheldrick, 2014)'
_diffrn_ambient_temperature 93
_diffrn_detector 'CCD plate'
_diffrn_detector_area_resol_mean 28.626
_diffrn_detector_type 'Rigaku Saturn724+'
_diffrn_measured_fraction_theta_full 0.999
_diffrn_measured_fraction_theta_max 0.999
_diffrn_measurement_details
;
List of Runs (angles in degrees, time in seconds):

  # Type    Start    End  Width  t~exp~   \w     \q     \k     \f   Frames
#--------------------------------------------------------------------------
  1  \w   -110.00  70.00   0.50    7.00    --  -20.00  45.00   0.00  360
  2  \w   -110.00  70.00   0.50    7.00    --  -20.00  45.00  90.00  360
;
_diffrn_measurement_device 'AFC10: Fixed Chi 2 circle'
_diffrn_measurement_device_type 'Rigaku Saturn724+ (2x2 bin mode)'
_diffrn_measurement_method 'profile data from \w-scans'
_diffrn_orient_matrix_type 'CrysAlisPro convention (1999,Acta A55,543-557)'
_diffrn_orient_matrix_UB_11 0.0247861000
_diffrn_orient_matrix_UB_12 -0.0591798000
_diffrn_orient_matrix_UB_13 0.0208932000
_diffrn_orient_matrix_UB_21 0.0262531000
_diffrn_orient_matrix_UB_22 0.0093472000
_diffrn_orient_matrix_UB_23 -0.0180559000
_diffrn_orient_matrix_UB_31 0.0215158000
_diffrn_orient_matrix_UB_32 0.0567273000
_diffrn_orient_matrix_UB_33 0.0247896000
_diffrn_radiation_collimation 0.3
_diffrn_radiation_monochromator Confocal
_diffrn_radiation_probe x-ray
_diffrn_radiation_type 'Mo K\a'
_diffrn_radiation_wavelength 0.71073
_diffrn_reflns_av_R_equivalents 0.0396
_diffrn_reflns_av_unetI/netI 0.0378
_diffrn_reflns_Laue_measured_fraction_full 0.999
_diffrn_reflns_Laue_measured_fraction_max 0.999
_diffrn_reflns_limit_h_max 23
_diffrn_reflns_limit_h_min -16
_diffrn_reflns_limit_k_max 8
_diffrn_reflns_limit_k_min -11
_diffrn_reflns_limit_l_max 26
_diffrn_reflns_limit_l_min -26
_diffrn_reflns_number 23473
_diffrn_reflns_point_group_measured_fraction_full 0.999
_diffrn_reflns_point_group_measured_fraction_max 0.999
_diffrn_reflns_theta_full 25.242
_diffrn_reflns_theta_max 27.499
_diffrn_reflns_theta_min 2.562
_diffrn_source 'Rotating Anode'
_diffrn_source_current 24.0
_diffrn_source_power 1.2
_diffrn_source_target Mo
_diffrn_source_type 'Rotating Anode'
_diffrn_source_voltage 50.0
_exptl_absorpt_coefficient_mu 0.614
_exptl_absorpt_correction_T_max 1.00000
_exptl_absorpt_correction_T_min 0.75292
_exptl_absorpt_correction_type multi-scan
_exptl_absorpt_process_details
;
CrysAlisPro 1.171.39.46 (Rigaku Oxford Diffraction, 2018)
Empirical absorption correction using spherical harmonics,
 implemented in SCALE3 ABSPACK scaling algorithm.
;
_exptl_crystal_colour brown
_exptl_crystal_colour_primary brown
_exptl_crystal_density_diffrn 1.619
_exptl_crystal_description plate
_exptl_crystal_F_000 1480
_exptl_crystal_size_max 0.264
_exptl_crystal_size_mid 0.164
_exptl_crystal_size_min 0.011
_refine_diff_density_max 1.853
_refine_diff_density_min -1.062
_refine_diff_density_rms 0.114
_refine_ls_extinction_method none
_refine_ls_goodness_of_fit_ref 1.132
_refine_ls_hydrogen_treatment constr
_refine_ls_matrix_type full
_refine_ls_number_parameters 399
_refine_ls_number_reflns 6840
_refine_ls_number_restraints 0
_refine_ls_restrained_S_all 1.132
_refine_ls_R_factor_all 0.0668
_refine_ls_R_factor_gt 0.0538
_refine_ls_shift/su_max 0.001
_refine_ls_shift/su_mean 0.000
_refine_ls_structure_factor_coef Fsqd
_refine_ls_weighting_details 'w=1/[\s^2^(Fo^2^)+(0.0583P)^2^+7.3022P] where P=(Fo^2^+2Fc^2^)/3'
_refine_ls_weighting_scheme calc
_refine_ls_wR_factor_gt 0.1314
_refine_ls_wR_factor_ref 0.1375
_reflns_Friedel_coverage 0.000
_reflns_number_gt 5751
_reflns_number_total 6840
_reflns_threshold_expression 'I > 2\s(I)'
_cod_data_source_file d1dt03791a2.cif
_cod_data_source_block ru_34-oh_hetero
_cod_depositor_comments 'Adding full bibliography for 7708935--7708941.cif.'
_cod_database_code 7708940
_shelx_shelxl_version_number 2014/7
_chemical_oxdiff_formula Ru2C40O14F12H32
_shelx_space_group_comment
;
The symmetry employed for this shelxl refinement is uniquely defined
by the following loop, which should always be used as a source of
symmetry information in preference to the above space-group names.
They are only intended as comments.
;
_reflns_odcompleteness_completeness 90.42
_reflns_odcompleteness_iscentric 1
_reflns_odcompleteness_theta 31.00
_olex2_refinement_description
;
1. Fixed Uiso
 At 1.2 times of:
  All C(H) groups, All C(H,H) groups
 At 1.5 times of:
  All O(H) groups
2.a Secondary CH2 refined with riding coordinates:
 C17(H17A,H17B), C18(H18A,H18B), C19(H19A,H19B), C20(H20A,H20B), C25(H25A,
 H25B), C26(H26A,H26B), C27(H27A,H27B), C28(H28A,H28B), C21(H21A,H21B),
 C22(H22A,H22B), C23(H23A,H23B), C24(H24A,H24B)
2.b Aromatic/amide H refined with riding coordinates:
 C5(H5A), C6(H6A), C7(H7), C12(H12), C13(H13), C16(H16)
2.c Idealised tetrahedral OH refined as rotating group:
 O5(H5), O6(H6)
;
_olex2_submission_special_instructions 'No special instructions were received'
_oxdiff_exptl_absorpt_empirical_details
;
Empirical correction (ABSPACK) includes:
- Absorption correction using spherical harmonics
- Frame scaling
- Detector area scaling
;
_oxdiff_exptl_absorpt_empirical_full_max 1.248
_oxdiff_exptl_absorpt_empirical_full_min 0.778

loop_
_space_group_symop_operation_xyz
'x, y, z'
'-x+1/2, y+1/2, -z+1/2'
'-x, -y, -z'
'x-1/2, -y-1/2, z-1/2'

loop_
_atom_site_label
_atom_site_type_symbol
_atom_site_fract_x
_atom_site_fract_y
_atom_site_fract_z
_atom_site_U_iso_or_equiv
_atom_site_adp_type
_atom_site_occupancy
_atom_site_site_symmetry_order
_atom_site_calc_flag
_atom_site_refinement_flags_posn
_atom_site_refinement_flags_adp
_atom_site_refinement_flags_occupancy
_atom_site_disorder_assembly
_atom_site_disorder_group
C1 C 0.4059(2) 0.5863(4) 0.37376(19) 0.0227(8) Uani 1 1 d . . . . .
C2 C 0.3511(2) 0.6379(4) 0.30202(19) 0.0250(8) Uani 1 1 d . . . . .
C3 C 0.2756(2) 0.6945(5) 0.2919(2) 0.0273(8) Uani 1 1 d . . . . .
C4 C 0.2448(2) 0.7040(6) 0.3507(2) 0.0349(10) Uani 1 1 d . . . . .
C5 C 0.2250(3) 0.7424(5) 0.2259(2) 0.0329(9) Uani 1 1 d . . . . .
H5A H 0.1748 0.7799 0.2196 0.039 Uiso 1 1 calc R U . . .
C6 C 0.2491(3) 0.7343(5) 0.1701(2) 0.0358(10) Uani 1 1 d . . . . .
H6A H 0.2150 0.7654 0.1259 0.043 Uiso 1 1 calc R U . . .
C7 C 0.3239(3) 0.6802(5) 0.1795(2) 0.0343(10) Uani 1 1 d . . . . .
H7 H 0.3402 0.6760 0.1417 0.041 Uiso 1 1 calc R U . . .
C8 C 0.3749(2) 0.6319(5) 0.2451(2) 0.0286(8) Uani 1 1 d . . . . .
C9 C 0.4568(3) 0.5792(5) 0.2525(2) 0.0330(9) Uani 1 1 d . . . . .
C10 C 0.6235(2) 0.6196(5) 0.47852(18) 0.0253(8) Uani 1 1 d . . . . .
C11 C 0.6934(2) 0.6873(5) 0.4682(2) 0.0286(9) Uani 1 1 d . . . . .
C12 C 0.7171(3) 0.8377(5) 0.4909(2) 0.0326(9) Uani 1 1 d . . . . .
H12 H 0.6887 0.8962 0.5116 0.039 Uiso 1 1 calc R U . . .
C13 C 0.7835(3) 0.9003(6) 0.4825(3) 0.0435(11) Uani 1 1 d . . . . .
H13 H 0.7999 1.0007 0.4980 0.052 Uiso 1 1 calc R U . . .
C14 C 0.8254(3) 0.8138(6) 0.4512(3) 0.0440(12) Uani 1 1 d . . . . .
C15 C 0.8016(3) 0.6625(6) 0.4286(3) 0.0429(11) Uani 1 1 d . . . . .
C16 C 0.7365(3) 0.6008(6) 0.4373(2) 0.0357(10) Uani 1 1 d . . . . .
H16 H 0.7208 0.4998 0.4224 0.043 Uiso 1 1 calc R U . . .
C17 C 0.4133(3) 0.8464(6) 0.6053(3) 0.0420(11) Uani 1 1 d . . . . .
H17A H 0.4171 0.7480 0.6295 0.050 Uiso 1 1 calc R U . . .
H17B H 0.3587 0.8621 0.5742 0.050 Uiso 1 1 calc R U . . .
C18 C 0.4408(3) 0.9786(6) 0.6572(3) 0.0473(12) Uani 1 1 d . . . . .
H18A H 0.4314 0.9565 0.6997 0.057 Uiso 1 1 calc R U . . .
H18B H 0.4151 1.0757 0.6373 0.057 Uiso 1 1 calc R U . . .
C19 C 0.5290(3) 0.9829(6) 0.6705(2) 0.0439(11) Uani 1 1 d . . . . .
H19A H 0.5520 1.0830 0.6889 0.053 Uiso 1 1 calc R U . . .
H19B H 0.5574 0.9016 0.7027 0.053 Uiso 1 1 calc R U . . .
C20 C 0.5297(3) 0.9555(6) 0.5988(3) 0.0429(11) Uani 1 1 d . . . . .
H20A H 0.5212 1.0520 0.5726 0.051 Uiso 1 1 calc R U . . .
H20B H 0.5799 0.9110 0.6016 0.051 Uiso 1 1 calc R U . . .
F1 F 0.26976(18) 0.8319(4) 0.39002(15) 0.0491(7) Uani 1 1 d . . . . .
F2 F 0.16566(16) 0.7119(4) 0.32573(15) 0.0565(9) Uani 1 1 d . . . . .
F3 F 0.26452(15) 0.5826(3) 0.39349(13) 0.0385(6) Uani 1 1 d . . . . .
F4 F 0.47596(18) 0.6319(4) 0.19911(15) 0.0541(8) Uani 1 1 d . . . . .
F5 F 0.46385(17) 0.4242(3) 0.25229(14) 0.0432(7) Uani 1 1 d . . . . .
F6 F 0.51360(14) 0.6318(3) 0.31120(13) 0.0386(6) Uani 1 1 d . . . . .
O1 O 0.41848(15) 0.6834(3) 0.42232(13) 0.0245(6) Uani 1 1 d . . . . .
O2 O 0.43379(15) 0.4510(3) 0.37930(13) 0.0250(6) Uani 1 1 d . . . . .
O3 O 0.58576(15) 0.7070(3) 0.50532(14) 0.0253(6) Uani 1 1 d . . . . .
O4 O 0.60540(15) 0.4798(3) 0.46075(13) 0.0255(6) Uani 1 1 d . . . . .
O5 O 0.8894(3) 0.8801(5) 0.4437(3) 0.0623(11) Uani 1 1 d . . . . .
H5 H 0.9098 0.8178 0.4252 0.093 Uiso 1 1 calc R U . . .
O6 O 0.8464(3) 0.5885(5) 0.3980(3) 0.0637(12) Uani 1 1 d . . . . .
H6 H 0.8265 0.5039 0.3831 0.096 Uiso 1 1 calc R U . . .
O7 O 0.46566(18) 0.8480(3) 0.56633(15) 0.0321(6) Uani 1 1 d . . . . .
Ru1 Ru 0.49013(2) 0.61570(3) 0.52193(2) 0.02063(11) Uani 1 1 d . . . . .
C25 C 0.7393(5) 0.2134(9) 0.3226(6) 0.101(3) Uani 1 1 d . . . . .
H25A H 0.6966 0.2721 0.2888 0.121 Uiso 1 1 calc R U . . .
H25B H 0.7240 0.1889 0.3618 0.121 Uiso 1 1 calc R U . . .
C26 C 0.7516(5) 0.0736(11) 0.2915(4) 0.087(2) Uani 1 1 d . . . . .
H26A H 0.7082 0.0546 0.2474 0.105 Uiso 1 1 calc R U . . .
H26B H 0.7563 -0.0143 0.3223 0.105 Uiso 1 1 calc R U . . .
C27 C 0.8283(4) 0.1001(10) 0.2798(4) 0.080(2) Uani 1 1 d . . . . .
H27A H 0.8589 0.0049 0.2869 0.096 Uiso 1 1 calc R U . . .
H27B H 0.8181 0.1390 0.2331 0.096 Uiso 1 1 calc R U . . .
C28 C 0.8692(4) 0.2168(8) 0.3329(4) 0.075(2) Uani 1 1 d . . . . .
H28A H 0.9038 0.1666 0.3755 0.091 Uiso 1 1 calc R U . . .
H28B H 0.9010 0.2844 0.3159 0.091 Uiso 1 1 calc R U . . .
O9 O 0.8093(3) 0.3044(5) 0.3460(3) 0.0709(12) Uani 1 1 d . . . . .
C21 C 0.9962(4) 0.6262(9) 0.3555(4) 0.072(2) Uani 1 1 d . . . . .
H21A H 1.0161 0.6355 0.3179 0.086 Uiso 1 1 calc R U . . .
H21B H 0.9478 0.5652 0.3389 0.086 Uiso 1 1 calc R U . . .
C22 C 1.0583(5) 0.5485(9) 0.4196(4) 0.086(2) Uani 1 1 d . . . . .
H22A H 1.0334 0.4812 0.4434 0.103 Uiso 1 1 calc R U . . .
H22B H 1.0958 0.4883 0.4065 0.103 Uiso 1 1 calc R U . . .
C23 C 1.0981(5) 0.6857(9) 0.4648(3) 0.080(2) Uani 1 1 d . . . . .
H23A H 1.1542 0.6880 0.4727 0.096 Uiso 1 1 calc R U . . .
H23B H 1.0920 0.6807 0.5097 0.096 Uiso 1 1 calc R U . . .
C24 C 1.0562(3) 0.8285(8) 0.4237(3) 0.0613(16) Uani 1 1 d . . . . .
H24A H 1.0497 0.9072 0.4549 0.074 Uiso 1 1 calc R U . . .
H24B H 1.0862 0.8725 0.3978 0.074 Uiso 1 1 calc R U . . .
O8 O 0.9816(2) 0.7750(6) 0.3775(2) 0.0681(12) Uani 1 1 d . . . . .

loop_
_atom_site_aniso_label
_atom_site_aniso_U_11
_atom_site_aniso_U_22
_atom_site_aniso_U_33
_atom_site_aniso_U_23
_atom_site_aniso_U_13
_atom_site_aniso_U_12
C1 0.0189(17) 0.023(2) 0.0190(17) 0.0013(14) -0.0012(13) -0.0017(14)
C2 0.0265(18) 0.0194(19) 0.0194(17) 0.0011(14) -0.0027(14) -0.0025(15)
C3 0.0256(19) 0.021(2) 0.0255(19) 0.0012(15) -0.0024(15) 0.0006(15)
C4 0.026(2) 0.041(3) 0.029(2) -0.0004(18) 0.0003(17) 0.0073(18)
C5 0.033(2) 0.026(2) 0.029(2) 0.0028(17) -0.0008(17) 0.0043(17)
C6 0.041(2) 0.030(2) 0.023(2) 0.0048(17) -0.0032(18) -0.0003(19)
C7 0.041(2) 0.031(2) 0.0223(19) 0.0041(16) 0.0013(17) -0.0024(19)
C8 0.0268(19) 0.025(2) 0.0259(19) 0.0017(16) 0.0000(15) -0.0026(16)
C9 0.034(2) 0.037(3) 0.0224(19) 0.0016(17) 0.0048(17) -0.0016(18)
C10 0.0287(19) 0.026(2) 0.0140(16) 0.0039(14) -0.0004(14) 0.0003(16)
C11 0.029(2) 0.029(2) 0.0224(18) 0.0033(16) 0.0036(16) -0.0027(17)
C12 0.035(2) 0.033(2) 0.027(2) -0.0017(17) 0.0077(17) -0.0067(18)
C13 0.046(3) 0.040(3) 0.043(3) -0.005(2) 0.015(2) -0.015(2)
C14 0.042(3) 0.048(3) 0.046(3) 0.002(2) 0.020(2) -0.009(2)
C15 0.046(3) 0.046(3) 0.039(2) -0.002(2) 0.020(2) -0.004(2)
C16 0.037(2) 0.036(3) 0.034(2) 0.0006(18) 0.0124(19) -0.0041(19)
C17 0.036(2) 0.040(3) 0.046(3) -0.009(2) 0.010(2) 0.000(2)
C18 0.050(3) 0.045(3) 0.039(3) -0.016(2) 0.007(2) 0.007(2)
C19 0.048(3) 0.040(3) 0.034(2) -0.010(2) 0.003(2) -0.003(2)
C20 0.058(3) 0.025(2) 0.044(3) -0.009(2) 0.017(2) -0.014(2)
F1 0.0613(18) 0.0443(17) 0.0367(15) -0.0040(13) 0.0122(13) 0.0133(14)
F2 0.0273(14) 0.094(3) 0.0398(16) 0.0030(16) 0.0032(12) 0.0129(15)
F3 0.0330(13) 0.0465(16) 0.0313(13) 0.0076(11) 0.0063(11) 0.0003(11)
F4 0.0486(17) 0.078(2) 0.0398(16) 0.0126(15) 0.0206(14) 0.0002(16)
F5 0.0457(16) 0.0399(16) 0.0383(15) -0.0049(12) 0.0091(12) 0.0066(12)
F6 0.0286(12) 0.0438(16) 0.0355(13) -0.0001(11) 0.0027(10) -0.0058(11)
O1 0.0250(13) 0.0208(14) 0.0179(12) 0.0007(10) -0.0033(10) 0.0005(11)
O2 0.0265(14) 0.0199(14) 0.0200(13) 0.0013(10) -0.0015(10) -0.0006(11)
O3 0.0235(13) 0.0243(14) 0.0228(13) -0.0028(11) 0.0024(11) -0.0042(11)
O4 0.0257(14) 0.0235(15) 0.0230(13) -0.0022(11) 0.0038(11) -0.0016(11)
O5 0.058(2) 0.062(3) 0.082(3) -0.012(2) 0.042(2) -0.022(2)
O6 0.064(3) 0.065(3) 0.082(3) -0.014(2) 0.049(2) -0.014(2)
O7 0.0377(16) 0.0193(14) 0.0330(15) -0.0061(12) 0.0058(13) -0.0014(12)
Ru1 0.02030(15) 0.01689(17) 0.01735(15) -0.00031(11) -0.00164(10) -0.00060(12)
C25 0.086(5) 0.059(5) 0.183(10) -0.029(5) 0.080(6) -0.020(4)
C26 0.083(5) 0.101(6) 0.073(5) -0.029(4) 0.024(4) -0.015(5)
C27 0.073(5) 0.097(6) 0.072(5) -0.029(4) 0.028(4) 0.004(4)
C28 0.065(4) 0.065(4) 0.103(6) -0.020(4) 0.039(4) -0.004(3)
O9 0.076(3) 0.062(3) 0.084(3) -0.014(2) 0.040(3) 0.001(2)
C21 0.063(4) 0.093(5) 0.067(4) -0.035(4) 0.033(3) -0.028(4)
C22 0.109(6) 0.064(5) 0.091(6) 0.003(4) 0.046(5) -0.010(4)
C23 0.091(5) 0.084(5) 0.048(4) 0.002(3) 0.006(3) -0.008(4)
C24 0.048(3) 0.074(4) 0.061(4) -0.007(3) 0.019(3) -0.014(3)
O8 0.052(2) 0.089(3) 0.066(3) -0.014(2) 0.026(2) -0.019(2)

loop_
_atom_type_symbol
_atom_type_description
_atom_type_scat_dispersion_real
_atom_type_scat_dispersion_imag
_atom_type_scat_source
C C 0.0033 0.0016 'International Tables Vol C Tables 4.2.6.8 and 6.1.1.4'
H H 0.0000 0.0000 'International Tables Vol C Tables 4.2.6.8 and 6.1.1.4'
F F 0.0171 0.0103 'International Tables Vol C Tables 4.2.6.8 and 6.1.1.4'
O O 0.0106 0.0060 'International Tables Vol C Tables 4.2.6.8 and 6.1.1.4'
Ru Ru -1.2594 0.8363 'International Tables Vol C Tables 4.2.6.8 and 6.1.1.4'

loop_
_geom_angle_atom_site_label_1
_geom_angle_atom_site_label_2
_geom_angle_atom_site_label_3
_geom_angle
_geom_angle_site_symmetry_1
_geom_angle_site_symmetry_3
_geom_angle_publ_flag
O1 C1 C2 116.2(3) . . ?
O2 C1 C2 117.3(3) . . ?
O2 C1 O1 126.5(3) . . ?
C3 C2 C1 120.3(4) . . ?
C8 C2 C1 120.9(4) . . ?
C8 C2 C3 118.7(3) . . ?
C2 C3 C4 122.2(3) . . ?
C5 C3 C2 120.4(4) . . ?
C5 C3 C4 117.4(4) . . ?
F1 C4 C3 112.6(4) . . ?
F2 C4 C3 111.0(3) . . ?
F2 C4 F1 105.4(4) . . ?
F3 C4 C3 113.6(4) . . ?
F3 C4 F1 107.2(3) . . ?
F3 C4 F2 106.4(4) . . ?
C3 C5 H5A 119.9 . . ?
C6 C5 C3 120.1(4) . . ?
C6 C5 H5A 119.9 . . ?
C5 C6 H6A 120.0 . . ?
C5 C6 C7 120.1(4) . . ?
C7 C6 H6A 120.0 . . ?
C6 C7 H7 119.8 . . ?
C6 C7 C8 120.4(4) . . ?
C8 C7 H7 119.8 . . ?
C2 C8 C9 121.8(3) . . ?
C7 C8 C2 120.2(4) . . ?
C7 C8 C9 117.9(4) . . ?
F4 C9 C8 111.0(4) . . ?
F5 C9 C8 113.0(4) . . ?
F5 C9 F4 106.1(4) . . ?
F5 C9 F6 107.2(3) . . ?
F6 C9 C8 113.0(4) . . ?
F6 C9 F4 106.0(4) . . ?
O3 C10 C11 117.3(4) . . ?
O4 C10 C11 118.5(4) . . ?
O4 C10 O3 124.2(4) . . ?
C12 C11 C10 119.5(4) . . ?
C12 C11 C16 119.7(4) . . ?
C16 C11 C10 120.8(4) . . ?
C11 C12 H12 120.2 . . ?
C11 C12 C13 119.6(4) . . ?
C13 C12 H12 120.2 . . ?
C12 C13 H13 119.9 . . ?
C14 C13 C12 120.2(5) . . ?
C14 C13 H13 119.9 . . ?
C13 C14 C15 120.1(4) . . ?
O5 C14 C13 118.1(5) . . ?
O5 C14 C15 121.8(5) . . ?
C16 C15 C14 119.6(5) . . ?
O6 C15 C14 115.2(4) . . ?
O6 C15 C16 125.1(5) . . ?
C11 C16 H16 119.6 . . ?
C15 C16 C11 120.8(4) . . ?
C15 C16 H16 119.6 . . ?
H17A C17 H17B 108.8 . . ?
C18 C17 H17A 110.6 . . ?
C18 C17 H17B 110.6 . . ?
O7 C17 H17A 110.6 . . ?
O7 C17 H17B 110.6 . . ?
O7 C17 C18 105.6(4) . . ?
C17 C18 H18A 111.5 . . ?
C17 C18 H18B 111.5 . . ?
C17 C18 C19 101.4(4) . . ?
H18A C18 H18B 109.3 . . ?
C19 C18 H18A 111.5 . . ?
C19 C18 H18B 111.5 . . ?
C18 C19 H19A 111.3 . . ?
C18 C19 H19B 111.3 . . ?
H19A C19 H19B 109.2 . . ?
C20 C19 C18 102.2(4) . . ?
C20 C19 H19A 111.3 . . ?
C20 C19 H19B 111.3 . . ?
C19 C20 H20A 110.8 . . ?
C19 C20 H20B 110.8 . . ?
H20A C20 H20B 108.8 . . ?
O7 C20 C19 104.9(4) . . ?
O7 C20 H20A 110.8 . . ?
O7 C20 H20B 110.8 . . ?
C1 O1 Ru1 117.7(2) . . ?
C1 O2 Ru1 116.5(2) . 3_666 ?
C10 O3 Ru1 118.2(2) . . ?
C10 O4 Ru1 118.3(3) . 3_666 ?
C14 O5 H5 109.5 . . ?
C15 O6 H6 109.5 . . ?
C17 O7 Ru1 118.1(3) . . ?
C20 O7 C17 109.3(3) . . ?
C20 O7 Ru1 119.8(3) . . ?
O1 Ru1 O2 177.56(11) . 3_666 ?
O1 Ru1 O4 91.24(11) . 3_666 ?
O1 Ru1 O7 90.35(11) . . ?
O1 Ru1 Ru1 89.23(8) . 3_666 ?
O2 Ru1 O7 90.44(11) 3_666 . ?
O2 Ru1 Ru1 90.07(8) 3_666 3_666 ?
O3 Ru1 O1 89.34(11) . . ?
O3 Ru1 O2 88.32(11) . 3_666 ?
O3 Ru1 O4 179.09(11) . 3_666 ?
O3 Ru1 O7 91.93(11) . . ?
O3 Ru1 Ru1 90.08(8) . 3_666 ?
O4 Ru1 O2 91.09(11) 3_666 3_666 ?
O4 Ru1 O7 88.77(11) 3_666 . ?
O4 Ru1 Ru1 89.23(8) 3_666 3_666 ?
Ru1 Ru1 O7 177.94(8) 3_666 . ?
H25A C25 H25B 108.1 . . ?
C26 C25 H25A 109.5 . . ?
C26 C25 H25B 109.5 . . ?
O9 C25 H25A 109.5 . . ?
O9 C25 H25B 109.5 . . ?
O9 C25 C26 110.6(6) . . ?
C25 C26 H26A 110.8 . . ?
C25 C26 H26B 110.8 . . ?
C25 C26 C27 104.5(7) . . ?
H26A C26 H26B 108.9 . . ?
C27 C26 H26A 110.8 . . ?
C27 C26 H26B 110.8 . . ?
C26 C27 H27A 111.1 . . ?
C26 C27 H27B 111.1 . . ?
H27A C27 H27B 109.1 . . ?
C28 C27 C26 103.2(6) . . ?
C28 C27 H27A 111.1 . . ?
C28 C27 H27B 111.1 . . ?
C27 C28 H28A 110.4 . . ?
C27 C28 H28B 110.4 . . ?
H28A C28 H28B 108.6 . . ?
O9 C28 C27 106.8(6) . . ?
O9 C28 H28A 110.4 . . ?
O9 C28 H28B 110.4 . . ?
C25 O9 C28 107.1(5) . . ?
H21A C21 H21B 108.6 . . ?
C22 C21 H21A 110.4 . . ?
C22 C21 H21B 110.4 . . ?
O8 C21 H21A 110.4 . . ?
O8 C21 H21B 110.4 . . ?
O8 C21 C22 106.5(5) . . ?
C21 C22 H22A 111.2 . . ?
C21 C22 H22B 111.2 . . ?
H22A C22 H22B 109.1 . . ?
C23 C22 C21 102.8(6) . . ?
C23 C22 H22A 111.2 . . ?
C23 C22 H22B 111.2 . . ?
C22 C23 H23A 110.7 . . ?
C22 C23 H23B 110.7 . . ?
C22 C23 C24 105.0(6) . . ?
H23A C23 H23B 108.8 . . ?
C24 C23 H23A 110.7 . . ?
C24 C23 H23B 110.7 . . ?
C23 C24 H24A 110.6 . . ?
C23 C24 H24B 110.6 . . ?
H24A C24 H24B 108.7 . . ?
O8 C24 C23 105.6(5) . . ?
O8 C24 H24A 110.6 . . ?
O8 C24 H24B 110.6 . . ?
C24 O8 C21 105.2(5) . . ?

loop_
_geom_bond_atom_site_label_1
_geom_bond_atom_site_label_2
_geom_bond_distance
_geom_bond_site_symmetry_2
_geom_bond_publ_flag
C1 C2 1.510(5) . ?
C1 O1 1.256(5) . ?
C1 O2 1.256(5) . ?
C2 C3 1.396(6) . ?
C2 C8 1.392(6) . ?
C3 C4 1.511(6) . ?
C3 C5 1.390(5) . ?
C4 F1 1.341(5) . ?
C4 F2 1.337(5) . ?
C4 F3 1.327(5) . ?
C5 H5A 0.9300 . ?
C5 C6 1.374(6) . ?
C6 H6A 0.9300 . ?
C6 C7 1.380(7) . ?
C7 H7 0.9300 . ?
C7 C8 1.387(5) . ?
C8 C9 1.508(6) . ?
C9 F4 1.348(5) . ?
C9 F5 1.339(5) . ?
C9 F6 1.344(5) . ?
C10 C11 1.481(6) . ?
C10 O3 1.273(5) . ?
C10 O4 1.265(5) . ?
C11 C12 1.388(6) . ?
C11 C16 1.390(6) . ?
C12 H12 0.9300 . ?
C12 C13 1.389(6) . ?
C13 H13 0.9300 . ?
C13 C14 1.381(7) . ?
C14 C15 1.395(7) . ?
C14 O5 1.355(6) . ?
C15 C16 1.367(7) . ?
C15 O6 1.357(6) . ?
C16 H16 0.9300 . ?
C17 H17A 0.9700 . ?
C17 H17B 0.9700 . ?
C17 C18 1.511(6) . ?
C17 O7 1.454(6) . ?
C18 H18A 0.9700 . ?
C18 H18B 0.9700 . ?
C18 C19 1.523(7) . ?
C19 H19A 0.9700 . ?
C19 H19B 0.9700 . ?
C19 C20 1.498(7) . ?
C20 H20A 0.9700 . ?
C20 H20B 0.9700 . ?
C20 O7 1.442(5) . ?
O1 Ru1 2.064(2) . ?
O2 Ru1 2.072(2) 3_666 ?
O3 Ru1 2.047(3) . ?
O4 Ru1 2.066(3) 3_666 ?
O5 H5 0.8200 . ?
O6 H6 0.8200 . ?
O7 Ru1 2.307(3) . ?
Ru1 O2 2.071(3) 3_666 ?
Ru1 O4 2.066(3) 3_666 ?
Ru1 Ru1 2.2670(6) 3_666 ?
C25 H25A 0.9700 . ?
C25 H25B 0.9700 . ?
C25 C26 1.417(10) . ?
C25 O9 1.417(8) . ?
C26 H26A 0.9700 . ?
C26 H26B 0.9700 . ?
C26 C27 1.515(10) . ?
C27 H27A 0.9700 . ?
C27 H27B 0.9700 . ?
C27 C28 1.467(9) . ?
C28 H28A 0.9700 . ?
C28 H28B 0.9700 . ?
C28 O9 1.430(7) . ?
C21 H21A 0.9700 . ?
C21 H21B 0.9700 . ?
C21 C22 1.535(10) . ?
C21 O8 1.414(8) . ?
C22 H22A 0.9700 . ?
C22 H22B 0.9700 . ?
C22 C23 1.511(10) . ?
C23 H23A 0.9700 . ?
C23 H23B 0.9700 . ?
C23 C24 1.525(10) . ?
C24 H24A 0.9700 . ?
C24 H24B 0.9700 . ?
C24 O8 1.414(7) . ?

loop_
_geom_torsion_atom_site_label_1
_geom_torsion_atom_site_label_2
_geom_torsion_atom_site_label_3
_geom_torsion_atom_site_label_4
_geom_torsion
_geom_torsion_site_symmetry_1
_geom_torsion_site_symmetry_2
_geom_torsion_site_symmetry_3
_geom_torsion_site_symmetry_4
_geom_torsion_publ_flag
C1 C2 C3 C4 -1.2(6) . . . . ?
C1 C2 C3 C5 179.9(4) . . . . ?
C1 C2 C8 C7 -179.8(4) . . . . ?
C1 C2 C8 C9 -2.1(6) . . . . ?
C2 C1 O1 Ru1 178.0(2) . . . . ?
C2 C1 O2 Ru1 179.3(3) . . . 3_666 ?
C2 C3 C4 F1 82.4(5) . . . . ?
C2 C3 C4 F2 -159.7(4) . . . . ?
C2 C3 C4 F3 -39.8(6) . . . . ?
C2 C3 C5 C6 0.0(6) . . . . ?
C2 C8 C9 F4 -158.7(4) . . . . ?
C2 C8 C9 F5 82.2(5) . . . . ?
C2 C8 C9 F6 -39.7(6) . . . . ?
C3 C2 C8 C7 -0.6(6) . . . . ?
C3 C2 C8 C9 177.1(4) . . . . ?
C3 C5 C6 C7 -0.7(7) . . . . ?
C4 C3 C5 C6 -179.0(4) . . . . ?
C5 C3 C4 F1 -98.7(4) . . . . ?
C5 C3 C4 F2 19.3(6) . . . . ?
C5 C3 C4 F3 139.2(4) . . . . ?
C5 C6 C7 C8 0.7(7) . . . . ?
C6 C7 C8 C2 -0.1(6) . . . . ?
C6 C7 C8 C9 -177.9(4) . . . . ?
C7 C8 C9 F4 19.0(6) . . . . ?
C7 C8 C9 F5 -100.1(5) . . . . ?
C7 C8 C9 F6 138.0(4) . . . . ?
C8 C2 C3 C4 179.6(4) . . . . ?
C8 C2 C3 C5 0.6(6) . . . . ?
C10 C11 C12 C13 178.7(4) . . . . ?
C10 C11 C16 C15 -179.1(4) . . . . ?
C11 C10 O3 Ru1 -178.9(2) . . . . ?
C11 C10 O4 Ru1 178.2(2) . . . 3_666 ?
C11 C12 C13 C14 0.5(7) . . . . ?
C12 C11 C16 C15 -0.5(7) . . . . ?
C12 C13 C14 C15 -0.7(8) . . . . ?
C12 C13 C14 O5 179.5(5) . . . . ?
C13 C14 C15 C16 0.3(8) . . . . ?
C13 C14 C15 O6 179.4(5) . . . . ?
C14 C15 C16 C11 0.3(7) . . . . ?
C16 C11 C12 C13 0.1(6) . . . . ?
C17 C18 C19 C20 40.1(5) . . . . ?
C18 C17 O7 C20 9.1(5) . . . . ?
C18 C17 O7 Ru1 150.8(3) . . . . ?
C18 C19 C20 O7 -35.6(5) . . . . ?
C19 C20 O7 C17 16.8(5) . . . . ?
C19 C20 O7 Ru1 -124.2(3) . . . . ?
O1 C1 C2 C3 -53.9(5) . . . . ?
O1 C1 C2 C8 125.4(4) . . . . ?
O1 C1 O2 Ru1 -1.4(5) . . . 3_666 ?
O2 C1 C2 C3 125.5(4) . . . . ?
O2 C1 C2 C8 -55.3(5) . . . . ?
O2 C1 O1 Ru1 -1.3(5) . . . . ?
O3 C10 C11 C12 3.3(5) . . . . ?
O3 C10 C11 C16 -178.1(4) . . . . ?
O3 C10 O4 Ru1 -1.4(5) . . . 3_666 ?
O4 C10 C11 C12 -176.4(3) . . . . ?
O4 C10 C11 C16 2.2(6) . . . . ?
O4 C10 O3 Ru1 0.7(5) . . . . ?
O5 C14 C15 C16 -179.9(5) . . . . ?
O5 C14 C15 O6 -0.8(8) . . . . ?
O6 C15 C16 C11 -178.7(5) . . . . ?
O7 C17 C18 C19 -30.5(5) . . . . ?
C25 C26 C27 C28 25.2(10) . . . . ?
C26 C25 O9 C28 -3.1(10) . . . . ?
C26 C27 C28 O9 -27.6(9) . . . . ?
C27 C28 O9 C25 19.8(9) . . . . ?
O9 C25 C26 C27 -14.1(11) . . . . ?
C21 C22 C23 C24 0.1(8) . . . . ?
C22 C21 O8 C24 38.2(7) . . . . ?
C22 C23 C24 O8 22.4(7) . . . . ?
C23 C24 O8 C21 -37.7(7) . . . . ?
O8 C21 C22 C23 -22.8(7) . . . . ?
